data_7052734
loop_
_publ_author_name
'Wu, Kan'
'Mukherjee, Debabrata'
'Ellern, Arkady'
'Sadow, Aaron D.'
'Geiger, William E.'

_publ_section_title
;
 Anodic electrochemistry of Mn and Re tricarbonyl complexes of
 tris(oxazolinyl)phenyl borate ligands: comparison to tris(pyrazolyl)
 borate complexes
;
_journal_issue 10
_journal_name_full 'New Journal of Chemistry'
_journal_page_first 2169
_journal_paper_doi 10.1039/c1nj20222g
_journal_volume 35
_journal_year 2011
_chemical_absolute_configuration ad
_chemical_formula_moiety 'C27 H35 B Mn N3 O6, 2(C6 H6)'
_chemical_formula_sum 'C39 H47 B Mn N3 O6'
_chemical_formula_weight 719.55
_chemical_name_common Sad179
_chemical_name_systematic
;
?
;
_space_group_IT_number 4
_symmetry_cell_setting monoclinic
_symmetry_space_group_name_Hall 'P 2yb'
_symmetry_space_group_name_H-M 'P 1 21 1'
_atom_sites_solution_hydrogens geom
_atom_sites_solution_primary direct
_atom_sites_solution_secondary difmap
_audit_creation_method SHELXL-97
_cell_angle_alpha 90.00
_cell_angle_beta 102.9580(10)
_cell_angle_gamma 90.00
_cell_formula_units_Z 2
_cell_length_a 10.1721(6)
_cell_length_b 10.7282(6)
_cell_length_c 17.8200(11)
_cell_measurement_reflns_used 8481
_cell_measurement_temperature 173(2)
_cell_measurement_theta_max 28.28
_cell_measurement_theta_min 2.23
_cell_volume 1895.15(19)
_computing_cell_refinement 'Bruker SAINT'
_computing_data_collection 'Bruker APEX2'
_computing_data_reduction 'Bruker SAINT'
_computing_molecular_graphics 'Bruker SHELXTL'
_computing_publication_material 'Bruker SHELXTL'
_computing_structure_refinement 'SHELXL-97 (Sheldrick, 2008)'
_computing_structure_solution 'SHELXS-97 (Sheldrick, 2008)'
_diffrn_ambient_temperature 173(2)
_diffrn_measured_fraction_theta_full 1.000
_diffrn_measured_fraction_theta_max 0.999
_diffrn_measurement_device_type 'Bruker APEX-II CCD'
_diffrn_measurement_method '\f and \w scans'
_diffrn_radiation_monochromator graphite
_diffrn_radiation_source 'fine-focus sealed tube'
_diffrn_radiation_type MoK\a
_diffrn_radiation_wavelength 0.71073
_diffrn_reflns_av_R_equivalents 0.0219
_diffrn_reflns_av_sigmaI/netI 0.0408
_diffrn_reflns_limit_h_max 13
_diffrn_reflns_limit_h_min -13
_diffrn_reflns_limit_k_max 14
_diffrn_reflns_limit_k_min -14
_diffrn_reflns_limit_l_max 23
_diffrn_reflns_limit_l_min -23
_diffrn_reflns_number 19555
_diffrn_reflns_theta_full 25.00
_diffrn_reflns_theta_max 28.34
_diffrn_reflns_theta_min 1.17
_exptl_absorpt_coefficient_mu 0.397
_exptl_absorpt_correction_T_max 0.9577
_exptl_absorpt_correction_T_min 0.8971
_exptl_absorpt_correction_type multi-scan
_exptl_absorpt_process_details 'Bruker SADABS'
_exptl_crystal_colour yellow
_exptl_crystal_density_diffrn 1.261
_exptl_crystal_density_method 'not measured'
_exptl_crystal_description plate
_exptl_crystal_F_000 760
_exptl_crystal_size_max 0.28
_exptl_crystal_size_mid 0.28
_exptl_crystal_size_min 0.11
_refine_diff_density_max 0.371
_refine_diff_density_min -0.308
_refine_diff_density_rms 0.118
_refine_ls_abs_structure_details 'Flack H D (1983), Acta Cryst. A39, 876-881'
_refine_ls_abs_structure_Flack 0.006(9)
_refine_ls_extinction_method none
_refine_ls_goodness_of_fit_ref 1.022
_refine_ls_hydrogen_treatment constr
_refine_ls_matrix_type full
_refine_ls_number_parameters 457
_refine_ls_number_reflns 9296
_refine_ls_number_restraints 1
_refine_ls_restrained_S_all 1.022
_refine_ls_R_factor_all 0.0360
_refine_ls_R_factor_gt 0.0305
_refine_ls_shift/su_max 0.001
_refine_ls_shift/su_mean 0.000
_refine_ls_structure_factor_coef Fsqd
_refine_ls_weighting_details 'calc w=1/[\s^2^(Fo^2^)+(0.0477P)^2^+0.0000P] where P=(Fo^2^+2Fc^2^)/3'
_refine_ls_weighting_scheme calc
_refine_ls_wR_factor_gt 0.0754
_refine_ls_wR_factor_ref 0.0828
_reflns_number_gt 8477
_reflns_number_total 9296
_reflns_threshold_expression >2sigma(I)
_cod_data_source_file c1nj20222g.txt
_cod_data_source_block ToPMnCO3_Sad179
_cod_depositor_comments
;
The following automatic conversions were performed:

'_symmetry_cell_setting' value 'Monoclinic' changed to 'monoclinic'
according to /home/saulius/struct/CIF-dictionaries/cif_core.dic
dictionary named 'cif_core.dic' version 2.4.1 from 2010-06-29.

Automatic conversion script
Id: cif_fix_values 1715 2011-07-08 13:25:40Z adriana 
;
_cod_original_sg_symbol_H-M P2(1)
_cod_database_code 7052734

loop_
_symmetry_equiv_pos_as_xyz
'x, y, z'
'-x, y+1/2, -z'

loop_
_atom_site_label
_atom_site_type_symbol
_atom_site_fract_x
_atom_site_fract_y
_atom_site_fract_z
_atom_site_U_iso_or_equiv
_atom_site_adp_type
_atom_site_occupancy
_atom_site_symmetry_multiplicity
_atom_site_calc_flag
_atom_site_refinement_flags
Mn1 Mn 0.38553(2) 0.24346(2) 0.107127(12) 0.02089(6) Uani 1 1 d .
B1 B 0.25302(18) 0.08468(17) 0.22876(10) 0.0215(3) Uani 1 1 d .
C1 C 0.2424(2) 0.5080(2) 0.24869(13) 0.0431(5) Uani 1 1 d .
H1A H 0.1986 0.4430 0.2131 0.065 Uiso 1 1 calc R
H1B H 0.2014 0.5889 0.2320 0.065 Uiso 1 1 calc R
H1C H 0.2307 0.4895 0.3006 0.065 Uiso 1 1 calc R
C2 C 0.39213(19) 0.51211(17) 0.24924(10) 0.0296(4) Uani 1 1 d .
H2 H 0.4009 0.5335 0.1960 0.036 Uiso 1 1 calc R
C3 C 0.4656(2) 0.61391(18) 0.30381(12) 0.0398(5) Uani 1 1 d .
H3A H 0.4566 0.5966 0.3564 0.060 Uiso 1 1 calc R
H3B H 0.4256 0.6953 0.2874 0.060 Uiso 1 1 calc R
H3C H 0.5613 0.6147 0.3024 0.060 Uiso 1 1 calc R
C4 C 0.46173(16) 0.38610(16) 0.27063(9) 0.0234(3) Uani 1 1 d .
H4 H 0.5575 0.3913 0.2656 0.028 Uiso 1 1 calc R
C5 C 0.45786(18) 0.33960(17) 0.35139(10) 0.0293(4) Uani 1 1 d .
H5A H 0.5487 0.3133 0.3798 0.035 Uiso 1 1 calc R
H5B H 0.4245 0.4057 0.3812 0.035 Uiso 1 1 calc R
C6 C 0.34029(15) 0.20722(14) 0.26254(9) 0.0211(3) Uani 1 1 d .
C7 C 0.6724(2) 0.0053(3) 0.27086(12) 0.0475(5) Uani 1 1 d .
H7A H 0.6494 -0.0784 0.2859 0.071 Uiso 1 1 calc R
H7B H 0.6055 0.0651 0.2808 0.071 Uiso 1 1 calc R
H7C H 0.7620 0.0284 0.3009 0.071 Uiso 1 1 calc R
C8 C 0.67267(17) 0.00629(17) 0.18500(11) 0.0290(4) Uani 1 1 d .
H8 H 0.6961 0.0928 0.1716 0.035 Uiso 1 1 calc R
C9 C 0.78108(19) -0.08075(19) 0.16790(13) 0.0388(5) Uani 1 1 d .
H9A H 0.8698 -0.0539 0.1974 0.058 Uiso 1 1 calc R
H9B H 0.7796 -0.0781 0.1128 0.058 Uiso 1 1 calc R
H9C H 0.7634 -0.1661 0.1826 0.058 Uiso 1 1 calc R
C10 C 0.53386(16) -0.02547(16) 0.13347(10) 0.0251(3) Uani 1 1 d .
H10 H 0.5387 -0.0237 0.0780 0.030 Uiso 1 1 calc R
C11 C 0.47564(18) -0.14932(17) 0.15237(12) 0.0321(4) Uani 1 1 d .
H11A H 0.4255 -0.1912 0.1051 0.039 Uiso 1 1 calc R
H11B H 0.5477 -0.2056 0.1798 0.039 Uiso 1 1 calc R
C12 C 0.35941(15) 0.00910(16) 0.18974(9) 0.0224(3) Uani 1 1 d .
C13 C 0.0635(3) 0.0823(2) -0.05519(14) 0.0508(6) Uani 1 1 d .
H13A H 0.1388 0.0443 -0.0182 0.076 Uiso 1 1 calc R
H13B H 0.0768 0.0705 -0.1075 0.076 Uiso 1 1 calc R
H13C H -0.0212 0.0427 -0.0507 0.076 Uiso 1 1 calc R
C14 C 0.05758(18) 0.22084(17) -0.03843(10) 0.0321(4) Uani 1 1 d .
H14 H 0.1389 0.2601 -0.0514 0.039 Uiso 1 1 calc R
C15 C -0.0661(2) 0.2809(2) -0.09026(13) 0.0519(6) Uani 1 1 d .
H15A H -0.1480 0.2406 -0.0817 0.078 Uiso 1 1 calc R
H15B H -0.0616 0.2708 -0.1443 0.078 Uiso 1 1 calc R
H15C H -0.0683 0.3699 -0.0781 0.078 Uiso 1 1 calc R
C16 C 0.06304(15) 0.2491(2) 0.04569(9) 0.0268(3) Uani 1 1 d .
H16 H 0.0618 0.3417 0.0522 0.032 Uiso 1 1 calc R
C17 C -0.05232(19) 0.1932(2) 0.07734(12) 0.0439(5) Uani 1 1 d .
H17A H -0.1152 0.2591 0.0863 0.053 Uiso 1 1 calc R
H17B H -0.1033 0.1312 0.0410 0.053 Uiso 1 1 calc R
C18 C 0.14772(15) 0.14101(15) 0.15468(9) 0.0218(3) Uani 1 1 d .
C19 C 0.18283(16) 0.01412(16) 0.28901(9) 0.0227(3) Uani 1 1 d .
C20 C 0.11331(18) 0.08380(18) 0.33406(11) 0.0331(4) Uani 1 1 d .
H20 H 0.1120 0.1720 0.3295 0.040 Uiso 1 1 calc R
C21 C 0.0459(2) 0.0285(2) 0.38539(11) 0.0397(5) Uani 1 1 d .
H21 H 0.0003 0.0788 0.4153 0.048 Uiso 1 1 calc R
C22 C 0.0456(2) -0.0992(2) 0.39274(12) 0.0395(5) Uani 1 1 d .
H22 H -0.0007 -0.1375 0.4274 0.047 Uiso 1 1 calc R
C23 C 0.1128(2) -0.1706(2) 0.34957(12) 0.0380(4) Uani 1 1 d .
H23 H 0.1135 -0.2587 0.3547 0.046 Uiso 1 1 calc R
C24 C 0.18012(18) -0.11464(17) 0.29822(10) 0.0285(4) Uani 1 1 d .
H24 H 0.2254 -0.1660 0.2686 0.034 Uiso 1 1 calc R
C25 C 0.33631(17) 0.39715(17) 0.07003(10) 0.0261(3) Uani 1 1 d .
C26 C 0.38788(18) 0.19014(17) 0.01127(10) 0.0281(4) Uani 1 1 d .
C27 C 0.55760(18) 0.29371(17) 0.11528(11) 0.0293(4) Uani 1 1 d .
C28 C 0.8214(3) 0.4814(6) 0.40418(19) 0.1057(18) Uani 1 1 d .
H28 H 0.7982 0.4977 0.4520 0.127 Uiso 1 1 calc R
C29 C 0.8314(3) 0.3557(5) 0.3783(3) 0.1001(15) Uani 1 1 d .
H29 H 0.8155 0.2866 0.4084 0.120 Uiso 1 1 calc R
C30 C 0.8644(3) 0.3389(3) 0.3089(2) 0.0773(9) Uani 1 1 d .
H30 H 0.8716 0.2569 0.2901 0.093 Uiso 1 1 calc R
C31 C 0.8867(3) 0.4361(4) 0.26707(19) 0.0726(8) Uani 1 1 d .
H31 H 0.9099 0.4216 0.2190 0.087 Uiso 1 1 calc R
C32 C 0.8774(3) 0.5549(3) 0.2908(2) 0.0740(8) Uani 1 1 d .
H32 H 0.8930 0.6226 0.2596 0.089 Uiso 1 1 calc R
C33 C 0.8461(3) 0.5765(4) 0.3588(2) 0.0818(10) Uani 1 1 d .
H33 H 0.8409 0.6600 0.3757 0.098 Uiso 1 1 calc R
C34 C 0.5397(3) 0.8899(3) 0.44386(14) 0.0651(8) Uani 1 1 d .
H34 H 0.4584 0.8538 0.4156 0.078 Uiso 1 1 calc R
C35 C 0.6474(3) 0.8166(3) 0.47194(15) 0.0597(7) Uani 1 1 d .
H35 H 0.6412 0.7291 0.4639 0.072 Uiso 1 1 calc R
C36 C 0.7652(3) 0.8680(3) 0.51187(15) 0.0632(8) Uani 1 1 d .
H36 H 0.8408 0.8161 0.5315 0.076 Uiso 1 1 calc R
C37 C 0.7747(3) 0.9934(3) 0.52360(15) 0.0680(9) Uani 1 1 d .
H37 H 0.8574 1.0291 0.5505 0.082 Uiso 1 1 calc R
C38 C 0.6653(4) 1.0680(3) 0.49658(18) 0.0736(9) Uani 1 1 d .
H38 H 0.6707 1.1552 0.5058 0.088 Uiso 1 1 calc R
C39 C 0.5470(3) 1.0155(4) 0.45585(16) 0.0732(9) Uani 1 1 d .
H39 H 0.4707 1.0666 0.4362 0.088 Uiso 1 1 calc R
N1 N 0.39175(13) 0.28311(13) 0.22107(8) 0.0214(3) Uani 1 1 d .
N2 N 0.42892(13) 0.06360(13) 0.14701(8) 0.0220(3) Uani 1 1 d .
N3 N 0.18428(13) 0.19896(13) 0.09975(8) 0.0228(3) Uani 1 1 d .
O1 O 0.36575(11) 0.23439(13) 0.33850(6) 0.0260(2) Uani 1 1 d .
O2 O 0.38542(12) -0.11329(11) 0.20177(8) 0.0297(3) Uani 1 1 d .
O3 O 0.01348(11) 0.13418(13) 0.14945(7) 0.0307(3) Uani 1 1 d .
O4 O 0.30788(14) 0.49372(12) 0.04354(8) 0.0367(3) Uani 1 1 d .
O5 O 0.39706(15) 0.15670(16) -0.04885(8) 0.0443(4) Uani 1 1 d .
O6 O 0.66190(14) 0.33321(15) 0.11414(10) 0.0466(4) Uani 1 1 d .

loop_
_atom_site_aniso_label
_atom_site_aniso_U_11
_atom_site_aniso_U_22
_atom_site_aniso_U_33
_atom_site_aniso_U_23
_atom_site_aniso_U_13
_atom_site_aniso_U_12
Mn1 0.01988(10) 0.02345(11) 0.02025(10) 0.00305(10) 0.00643(8) 0.00130(10)
B1 0.0210(8) 0.0214(8) 0.0229(9) 0.0005(7) 0.0070(7) 0.0008(7)
C1 0.0377(10) 0.0394(11) 0.0482(12) -0.0052(9) 0.0010(9) 0.0154(9)
C2 0.0404(10) 0.0224(8) 0.0239(8) 0.0010(7) 0.0026(7) 0.0040(7)
C3 0.0573(13) 0.0226(9) 0.0366(10) -0.0019(8) 0.0043(9) -0.0024(8)
C4 0.0220(7) 0.0233(8) 0.0242(8) 0.0007(6) 0.0033(6) -0.0001(6)
C5 0.0323(9) 0.0284(9) 0.0239(8) 0.0011(7) -0.0005(7) -0.0040(7)
C6 0.0181(7) 0.0240(8) 0.0212(7) 0.0014(6) 0.0042(6) 0.0049(5)
C7 0.0341(10) 0.0731(16) 0.0326(10) -0.0060(11) 0.0015(8) 0.0104(11)
C8 0.0236(8) 0.0284(9) 0.0352(9) 0.0001(7) 0.0069(7) 0.0041(7)
C9 0.0265(9) 0.0375(11) 0.0547(13) 0.0021(9) 0.0135(8) 0.0078(8)
C10 0.0248(8) 0.0253(8) 0.0268(8) 0.0000(6) 0.0089(6) 0.0057(6)
C11 0.0299(9) 0.0269(9) 0.0441(10) -0.0047(8) 0.0180(8) 0.0026(7)
C12 0.0208(7) 0.0222(8) 0.0235(8) -0.0008(6) 0.0034(6) 0.0006(6)
C13 0.0597(14) 0.0450(13) 0.0447(13) -0.0157(10) 0.0052(11) -0.0069(11)
C14 0.0325(8) 0.0361(11) 0.0248(8) 0.0051(7) 0.0001(7) -0.0078(7)
C15 0.0470(12) 0.0614(16) 0.0371(11) 0.0157(10) -0.0123(9) -0.0087(10)
C16 0.0218(7) 0.0283(8) 0.0275(7) 0.0003(8) -0.0002(6) 0.0028(8)
C17 0.0224(9) 0.0748(15) 0.0329(10) 0.0124(10) 0.0026(7) 0.0054(9)
C18 0.0191(7) 0.0231(8) 0.0241(8) -0.0032(6) 0.0066(6) 0.0009(6)
C19 0.0193(7) 0.0277(8) 0.0205(7) 0.0025(6) 0.0034(6) -0.0008(6)
C20 0.0338(9) 0.0328(10) 0.0366(10) -0.0003(8) 0.0161(8) -0.0006(8)
C21 0.0397(11) 0.0515(12) 0.0339(10) -0.0031(9) 0.0212(9) -0.0032(9)
C22 0.0391(11) 0.0514(12) 0.0318(10) 0.0081(9) 0.0160(8) -0.0090(9)
C23 0.0430(11) 0.0348(10) 0.0386(11) 0.0100(8) 0.0141(9) -0.0070(8)
C24 0.0297(8) 0.0280(9) 0.0293(8) 0.0030(7) 0.0096(7) -0.0017(7)
C25 0.0236(8) 0.0324(9) 0.0227(8) 0.0021(7) 0.0057(6) -0.0002(7)
C26 0.0295(9) 0.0287(8) 0.0282(9) 0.0057(7) 0.0110(7) 0.0011(7)
C27 0.0272(9) 0.0296(8) 0.0324(9) 0.0060(7) 0.0097(7) 0.0041(7)
C28 0.0367(15) 0.229(6) 0.0474(17) -0.003(3) 0.0016(12) 0.006(3)
C29 0.0362(15) 0.142(4) 0.112(3) 0.078(3) -0.0060(17) -0.0007(19)
C30 0.0434(15) 0.0662(19) 0.115(3) 0.0075(19) 0.0023(16) 0.0005(13)
C31 0.0571(16) 0.093(2) 0.0674(18) -0.0070(18) 0.0131(14) -0.0112(16)
C32 0.0620(18) 0.079(2) 0.078(2) 0.0051(17) 0.0087(15) -0.0122(15)
C33 0.0504(16) 0.092(2) 0.097(3) -0.029(2) 0.0037(16) -0.0056(16)
C34 0.0618(17) 0.097(2) 0.0358(13) -0.0092(14) 0.0086(11) -0.0107(16)
C35 0.081(2) 0.0546(15) 0.0512(15) -0.0114(12) 0.0317(15) -0.0044(14)
C36 0.0586(16) 0.091(2) 0.0472(14) 0.0152(14) 0.0276(12) 0.0273(15)
C37 0.0681(18) 0.096(2) 0.0454(14) -0.0130(15) 0.0250(13) -0.0339(17)
C38 0.125(3) 0.0454(15) 0.0648(18) 0.0041(13) 0.051(2) -0.0069(17)
C39 0.084(2) 0.095(2) 0.0441(14) 0.0325(16) 0.0224(14) 0.0391(19)
N1 0.0203(6) 0.0210(6) 0.0229(7) -0.0002(5) 0.0048(5) 0.0008(5)
N2 0.0205(6) 0.0236(7) 0.0232(7) -0.0004(5) 0.0077(5) 0.0040(5)
N3 0.0199(6) 0.0275(7) 0.0206(6) 0.0007(5) 0.0037(5) 0.0016(5)
O1 0.0299(5) 0.0272(6) 0.0204(5) 0.0030(6) 0.0047(4) -0.0018(6)
O2 0.0309(6) 0.0214(6) 0.0419(7) 0.0030(5) 0.0189(5) 0.0031(5)
O3 0.0184(6) 0.0429(7) 0.0310(6) 0.0053(5) 0.0060(5) 0.0001(5)
O4 0.0424(8) 0.0308(7) 0.0347(7) 0.0095(6) 0.0039(6) 0.0057(6)
O5 0.0542(9) 0.0541(9) 0.0292(7) 0.0007(6) 0.0189(7) 0.0062(7)
O6 0.0261(7) 0.0470(9) 0.0698(11) 0.0089(8) 0.0172(7) -0.0041(6)

loop_
_atom_type_symbol
_atom_type_description
_atom_type_scat_dispersion_real
_atom_type_scat_dispersion_imag
_atom_type_scat_source
C C 0.0033 0.0016 'International Tables Vol C Tables 4.2.6.8 and 6.1.1.4'
H H 0.0000 0.0000 'International Tables Vol C Tables 4.2.6.8 and 6.1.1.4'
N N 0.0061 0.0033 'International Tables Vol C Tables 4.2.6.8 and 6.1.1.4'
O O 0.0106 0.0060 'International Tables Vol C Tables 4.2.6.8 and 6.1.1.4'
B B 0.0013 0.0007 'International Tables Vol C Tables 4.2.6.8 and 6.1.1.4'
Mn Mn 0.3368 0.7283 'International Tables Vol C Tables 4.2.6.8 and 6.1.1.4'

loop_
_geom_angle_atom_site_label_1
_geom_angle_atom_site_label_2
_geom_angle_atom_site_label_3
_geom_angle
C25 Mn1 C27 86.62(8)
C25 Mn1 C26 90.25(8)
C27 Mn1 C26 87.28(8)
C25 Mn1 N1 96.71(7)
C27 Mn1 N1 92.53(7)
C26 Mn1 N1 173.01(7)
C25 Mn1 N2 176.22(7)
C27 Mn1 N2 97.04(7)
C26 Mn1 N2 89.00(7)
N1 Mn1 N2 84.09(5)
C25 Mn1 N3 89.90(7)
C27 Mn1 N3 175.79(7)
C26 Mn1 N3 95.12(7)
N1 Mn1 N3 85.52(5)
N2 Mn1 N3 86.49(5)
C19 B1 C18 114.14(13)
C19 B1 C6 114.93(14)
C18 B1 C6 101.93(13)
C19 B1 C12 119.25(14)
C18 B1 C12 102.67(13)
C6 B1 C12 101.60(12)
C2 C1 H1A 109.5
C2 C1 H1B 109.5
H1A C1 H1B 109.5
C2 C1 H1C 109.5
H1A C1 H1C 109.5
H1B C1 H1C 109.5
C1 C2 C4 112.44(16)
C1 C2 C3 111.57(16)
C4 C2 C3 109.67(15)
C1 C2 H2 107.6
C4 C2 H2 107.6
C3 C2 H2 107.6
C2 C3 H3A 109.5
C2 C3 H3B 109.5
H3A C3 H3B 109.5
C2 C3 H3C 109.5
H3A C3 H3C 109.5
H3B C3 H3C 109.5
N1 C4 C5 101.86(13)
N1 C4 C2 111.91(13)
C5 C4 C2 114.38(14)
N1 C4 H4 109.5
C5 C4 H4 109.5
C2 C4 H4 109.5
O1 C5 C4 104.84(13)
O1 C5 H5A 110.8
C4 C5 H5A 110.8
O1 C5 H5B 110.8
C4 C5 H5B 110.8
H5A C5 H5B 108.9
N1 C6 O1 115.30(14)
N1 C6 B1 123.91(14)
O1 C6 B1 120.78(14)
C8 C7 H7A 109.5
C8 C7 H7B 109.5
H7A C7 H7B 109.5
C8 C7 H7C 109.5
H7A C7 H7C 109.5
H7B C7 H7C 109.5
C9 C8 C7 111.00(16)
C9 C8 C10 110.63(15)
C7 C8 C10 112.80(15)
C9 C8 H8 107.4
C7 C8 H8 107.4
C10 C8 H8 107.4
C8 C9 H9A 109.5
C8 C9 H9B 109.5
H9A C9 H9B 109.5
C8 C9 H9C 109.5
H9A C9 H9C 109.5
H9B C9 H9C 109.5
N2 C10 C11 101.26(13)
N2 C10 C8 110.81(14)
C11 C10 C8 114.28(15)
N2 C10 H10 110.1
C11 C10 H10 110.1
C8 C10 H10 110.1
O2 C11 C10 103.34(13)
O2 C11 H11A 111.1
C10 C11 H11A 111.1
O2 C11 H11B 111.1
C10 C11 H11B 111.1
H11A C11 H11B 109.1
N2 C12 O2 114.95(14)
N2 C12 B1 122.10(14)
O2 C12 B1 122.91(14)
C14 C13 H13A 109.5
C14 C13 H13B 109.5
H13A C13 H13B 109.5
C14 C13 H13C 109.5
H13A C13 H13C 109.5
H13B C13 H13C 109.5
C16 C14 C13 113.29(17)
C16 C14 C15 110.83(17)
C13 C14 C15 110.96(17)
C16 C14 H14 107.1
C13 C14 H14 107.1
C15 C14 H14 107.1
C14 C15 H15A 109.5
C14 C15 H15B 109.5
H15A C15 H15B 109.5
C14 C15 H15C 109.5
H15A C15 H15C 109.5
H15B C15 H15C 109.5
N3 C16 C14 114.15(14)
N3 C16 C17 102.25(14)
C14 C16 C17 115.05(15)
N3 C16 H16 108.3
C14 C16 H16 108.3
C17 C16 H16 108.3
O3 C17 C16 104.89(13)
O3 C17 H17A 110.8
C16 C17 H17A 110.8
O3 C17 H17B 110.8
C16 C17 H17B 110.8
H17A C17 H17B 108.8
N3 C18 O3 115.81(14)
N3 C18 B1 123.44(14)
O3 C18 B1 120.68(14)
C24 C19 C20 115.88(16)
C24 C19 B1 124.75(15)
C20 C19 B1 119.30(15)
C21 C20 C19 122.37(18)
C21 C20 H20 118.8
C19 C20 H20 118.8
C22 C21 C20 119.93(19)
C22 C21 H21 120.0
C20 C21 H21 120.0
C23 C22 C21 119.36(18)
C23 C22 H22 120.3
C21 C22 H22 120.3
C22 C23 C24 120.47(18)
C22 C23 H23 119.8
C24 C23 H23 119.8
C19 C24 C23 121.98(18)
C19 C24 H24 119.0
C23 C24 H24 119.0
O4 C25 Mn1 176.70(16)
O5 C26 Mn1 176.20(17)
O6 C27 Mn1 173.06(17)
C33 C28 C29 118.6(3)
C33 C28 H28 120.7
C29 C28 H28 120.7
C30 C29 C28 117.6(3)
C30 C29 H29 121.2
C28 C29 H29 121.2
C31 C30 C29 120.8(4)
C31 C30 H30 119.6
C29 C30 H30 119.6
C30 C31 C32 122.0(3)
C30 C31 H31 119.0
C32 C31 H31 119.0
C33 C32 C31 119.5(3)
C33 C32 H32 120.2
C31 C32 H32 120.2
C32 C33 C28 121.4(4)
C32 C33 H33 119.3
C28 C33 H33 119.3
C35 C34 C39 120.4(3)
C35 C34 H34 119.8
C39 C34 H34 119.8
C34 C35 C36 120.2(3)
C34 C35 H35 119.9
C36 C35 H35 119.9
C37 C36 C35 120.2(3)
C37 C36 H36 119.9
C35 C36 H36 119.9
C36 C37 C38 120.0(3)
C36 C37 H37 120.0
C38 C37 H37 120.0
C37 C38 C39 119.5(3)
C37 C38 H38 120.3
C39 C38 H38 120.3
C34 C39 C38 119.7(3)
C34 C39 H39 120.1
C38 C39 H39 120.1
C6 N1 C4 109.27(13)
C6 N1 Mn1 120.56(11)
C4 N1 Mn1 129.87(10)
C12 N2 C10 108.18(13)
C12 N2 Mn1 121.51(11)
C10 N2 Mn1 130.30(10)
C18 N3 C16 109.27(13)
C18 N3 Mn1 120.87(11)
C16 N3 Mn1 128.38(11)
C6 O1 C5 107.34(12)
C12 O2 C11 106.85(13)
C18 O3 C17 107.18(13)

loop_
_geom_bond_atom_site_label_1
_geom_bond_atom_site_label_2
_geom_bond_distance
Mn1 C25 1.8050(18)
Mn1 C27 1.8058(18)
Mn1 C26 1.8066(18)
Mn1 N1 2.0615(14)
Mn1 N2 2.0694(14)
Mn1 N3 2.0774(14)
B1 C19 1.606(2)
B1 C18 1.619(2)
B1 C6 1.624(2)
B1 C12 1.628(2)
C1 C2 1.522(3)
C1 H1A 0.9800
C1 H1B 0.9800
C1 H1C 0.9800
C2 C4 1.534(2)
C2 C3 1.540(3)
C2 H2 1.0000
C3 H3A 0.9800
C3 H3B 0.9800
C3 H3C 0.9800
C4 N1 1.492(2)
C4 C5 1.532(2)
C4 H4 1.0000
C5 O1 1.452(2)
C5 H5A 0.9900
C5 H5B 0.9900
C6 N1 1.287(2)
C6 O1 1.3516(19)
C7 C8 1.531(3)
C7 H7A 0.9800
C7 H7B 0.9800
C7 H7C 0.9800
C8 C9 1.527(2)
C8 C10 1.540(2)
C8 H8 1.0000
C9 H9A 0.9800
C9 H9B 0.9800
C9 H9C 0.9800
C10 N2 1.492(2)
C10 C11 1.523(3)
C10 H10 1.0000
C11 O2 1.459(2)
C11 H11A 0.9900
C11 H11B 0.9900
C12 N2 1.290(2)
C12 O2 1.347(2)
C13 C14 1.520(3)
C13 H13A 0.9800
C13 H13B 0.9800
C13 H13C 0.9800
C14 C16 1.518(2)
C14 C15 1.527(3)
C14 H14 1.0000
C15 H15A 0.9800
C15 H15B 0.9800
C15 H15C 0.9800
C16 N3 1.4852(19)
C16 C17 1.534(3)
C16 H16 1.0000
C17 O3 1.454(2)
C17 H17A 0.9900
C17 H17B 0.9900
C18 N3 1.283(2)
C18 O3 1.3497(19)
C19 C24 1.392(2)
C19 C20 1.399(2)
C20 C21 1.393(3)
C20 H20 0.9500
C21 C22 1.376(3)
C21 H21 0.9500
C22 C23 1.372(3)
C22 H22 0.9500
C23 C24 1.396(2)
C23 H23 0.9500
C24 H24 0.9500
C25 O4 1.148(2)
C26 O5 1.153(2)
C27 O6 1.147(2)
C28 C33 1.359(6)
C28 C29 1.436(7)
C28 H28 0.9500
C29 C30 1.365(6)
C29 H29 0.9500
C30 C31 1.329(5)
C30 H30 0.9500
C31 C32 1.354(5)
C31 H31 0.9500
C32 C33 1.340(5)
C32 H32 0.9500
C33 H33 0.9500
C34 C35 1.350(4)
C34 C39 1.363(5)
C34 H34 0.9500
C35 C36 1.365(4)
C35 H35 0.9500
C36 C37 1.361(4)
C36 H36 0.9500
C37 C38 1.368(5)
C37 H37 0.9500
C38 C39 1.378(5)
C38 H38 0.9500
C39 H39 0.9500
